data_4334572
loop_
_publ_author_name
'Masayuki Kobayashi'
'Didier Savard'
'Andrew R. Geisheimer'
'Ken Sakai'
'Daniel B. Leznoff'

_publ_contact_author_address
; 
Leznoff, Daniel B.
Department of Chemistry
Simon Fraser University
Burnaby, British Columbia
Canada         V5A 1S6
;
_publ_contact_author_email dleznoff@sfu.ca
_publ_contact_author_fax +1-778-782-3765
_publ_contact_author_name 'Daniel B. Leznoff'
_publ_contact_author_phone +1-778-782-4887
_publ_section_title
;
 Heterobimetallic Coordination Polymers Based on the [Pt(SCN)4]2- and
 [Pt(SeCN)4]2- Building Blocks
;
_journal_name_full 'Inorganic Chemistry'
_journal_page_first 4842
_journal_page_last 4852
_journal_paper_doi 10.1021/ic302360b
_journal_volume 52
_journal_year 2013
_chemical_formula_sum 'C28 H16 N8 Pb Pt S4'
_chemical_formula_weight 995.01
_space_group_IT_number 15
_symmetry_cell_setting monoclinic
_symmetry_space_group_name_Hall '-C 2yc'
_symmetry_space_group_name_H-M 'C 1 2/c 1'
_atom_sites_solution_hydrogens geom
_atom_sites_solution_primary direct
_atom_sites_solution_secondary difmap
_cell_angle_alpha 90.00
_cell_angle_beta 106.184(6)
_cell_angle_gamma 90.00
_cell_formula_units_Z 4
_cell_length_a 16.106(7)
_cell_length_b 15.435(7)
_cell_length_c 13.475(6)
_cell_measurement_temperature 273(2)
_cell_volume 3217(2)
_computing_structure_refinement 'SHELXL-97 (Sheldrick, 1997)'
_computing_structure_solution 'SHELXS-97 (Sheldrick, 1990)'
_diffrn_ambient_temperature 273(2)
_diffrn_measured_fraction_theta_full 0.948
_diffrn_measured_fraction_theta_max 0.948
_diffrn_radiation_monochromator graphite
_diffrn_radiation_source 'fine-focus sealed tube'
_diffrn_radiation_type MoK\a
_diffrn_radiation_wavelength 0.71073
_diffrn_reflns_av_R_equivalents 0.0488
_diffrn_reflns_av_sigmaI/netI 0.0716
_diffrn_reflns_limit_h_max 13
_diffrn_reflns_limit_h_min -21
_diffrn_reflns_limit_k_max 17
_diffrn_reflns_limit_k_min -19
_diffrn_reflns_limit_l_max 15
_diffrn_reflns_limit_l_min -17
_diffrn_reflns_number 8240
_diffrn_reflns_theta_full 27.70
_diffrn_reflns_theta_max 27.70
_diffrn_reflns_theta_min 1.86
_exptl_absorpt_coefficient_mu 9.862
_exptl_absorpt_correction_T_max 0.6938
_exptl_absorpt_correction_T_min 0.2202
_exptl_absorpt_correction_type empirical
_exptl_crystal_density_diffrn 2.054
_exptl_crystal_F_000 1856
_exptl_crystal_size_max 0.22
_exptl_crystal_size_mid 0.04
_exptl_crystal_size_min 0.04
_refine_diff_density_max 2.354
_refine_diff_density_min -3.932
_refine_diff_density_rms 0.257
_refine_ls_extinction_method none
_refine_ls_goodness_of_fit_ref 1.062
_refine_ls_hydrogen_treatment constr
_refine_ls_matrix_type full
_refine_ls_number_parameters 192
_refine_ls_number_reflns 3576
_refine_ls_number_restraints 0
_refine_ls_restrained_S_all 1.062
_refine_ls_R_factor_all 0.0714
_refine_ls_R_factor_gt 0.0473
_refine_ls_shift/su_max 0.001
_refine_ls_shift/su_mean 0.000
_refine_ls_structure_factor_coef Fsqd
_refine_ls_weighting_details 'calc w=1/[\s^2^(Fo^2^)+(0.0445P)^2^+0.0000P] where P=(Fo^2^+2Fc^2^)/3'
_refine_ls_weighting_scheme calc
_refine_ls_wR_factor_gt 0.0908
_refine_ls_wR_factor_ref 0.0967
_reflns_number_gt 2766
_reflns_number_total 3576
_reflns_threshold_expression >2sigma(I)
_cod_data_source_file ic302360b_si_002_01.cif
_cod_data_source_block C28H16N8PbPtS4
_cod_database_code 4334572

loop_
_symmetry_equiv_pos_as_xyz
'x, y, z'
'-x, y, -z+1/2'
'x+1/2, y+1/2, z'
'-x+1/2, y+1/2, -z+1/2'
'-x, -y, -z'
'x, -y, z-1/2'
'-x+1/2, -y+1/2, -z'
'x+1/2, -y+1/2, z-1/2'

loop_
_atom_site_label
_atom_site_type_symbol
_atom_site_fract_x
_atom_site_fract_y
_atom_site_fract_z
_atom_site_U_iso_or_equiv
_atom_site_adp_type
_atom_site_occupancy
_atom_site_symmetry_multiplicity
_atom_site_calc_flag
_atom_site_refinement_flags
Pb1 Pb 0.5000 0.10909(3) 0.2500 0.01282(12) Uani 1 2 d S
Pt1 Pt 0.2500 0.2500 0.5000 0.01422(13) Uani 1 2 d S
S2 S 0.22577(14) 0.13833(15) 0.37942(16) 0.0220(5) Uani 1 1 d .
S1 S 0.38947(14) 0.20930(16) 0.59045(16) 0.0236(5) Uani 1 1 d .
N4 N 0.4272(4) 0.1693(5) 0.0682(5) 0.0158(15) Uani 1 1 d .
C8 C 0.2941(6) 0.4049(6) 0.0379(6) 0.028(2) Uani 1 1 d .
H8 H 0.2656 0.4578 0.0317 0.034 Uiso 1 1 calc R
C13 C 0.3950(5) 0.1585(6) -0.1170(6) 0.0209(19) Uani 1 1 d .
H13 H 0.3988 0.1266 -0.1741 0.025 Uiso 1 1 calc R
N3 N 0.4062(4) 0.2479(4) 0.2409(5) 0.0134(14) Uani 1 1 d .
C10 C 0.3836(5) 0.2449(5) 0.0553(6) 0.0140(17) Uani 1 1 d .
C7 C 0.3737(5) 0.2886(6) 0.1479(6) 0.0157(18) Uani 1 1 d .
C12 C 0.3540(6) 0.2363(6) -0.1297(6) 0.0192(19) Uani 1 1 d .
H12 H 0.3314 0.2588 -0.1958 0.023 Uiso 1 1 calc R
C4 C 0.3525(6) 0.3660(6) 0.3219(7) 0.026(2) Uani 1 1 d .
H4 H 0.3460 0.3902 0.3825 0.032 Uiso 1 1 calc R
C3 C 0.3956(5) 0.2866(6) 0.3243(6) 0.0173(18) Uani 1 1 d .
H3 H 0.4180 0.2597 0.3879 0.021 Uiso 1 1 calc R
C9 C 0.3014(6) 0.3632(6) -0.0488(6) 0.023(2) Uani 1 1 d .
H9 H 0.2768 0.3878 -0.1132 0.027 Uiso 1 1 calc R
C6 C 0.3296(6) 0.3683(6) 0.1372(6) 0.0193(19) Uani 1 1 d .
C11 C 0.3455(5) 0.2833(6) -0.0424(6) 0.0200(18) Uani 1 1 d .
C14 C 0.4318(5) 0.1268(6) -0.0162(6) 0.0184(18) Uani 1 1 d .
H14 H 0.4605 0.0739 -0.0083 0.022 Uiso 1 1 calc R
C5 C 0.3201(6) 0.4078(6) 0.2286(7) 0.027(2) Uani 1 1 d .
H5 H 0.2925 0.4611 0.2256 0.032 Uiso 1 1 calc R
C2 C 0.3224(6) 0.0979(6) 0.3751(6) 0.0191(19) Uani 1 1 d .
N2 N 0.3847(5) 0.0666(5) 0.3654(5) 0.0220(17) Uani 1 1 d .
C1 C 0.3814(6) 0.1030(7) 0.6167(6) 0.026(2) Uani 1 1 d .
N1 N 0.3802(6) 0.0295(6) 0.6372(6) 0.040(2) Uani 1 1 d .

loop_
_atom_site_aniso_label
_atom_site_aniso_U_11
_atom_site_aniso_U_22
_atom_site_aniso_U_33
_atom_site_aniso_U_23
_atom_site_aniso_U_13
_atom_site_aniso_U_12
Pb1 0.0139(2) 0.0167(2) 0.0079(2) 0.000 0.00327(16) 0.000
Pt1 0.0160(2) 0.0185(3) 0.0091(2) 0.00184(16) 0.00499(18) 0.00237(18)
S2 0.0198(11) 0.0248(12) 0.0188(11) -0.0052(9) 0.0011(9) 0.0020(10)
S1 0.0177(11) 0.0330(14) 0.0179(11) -0.0029(10) 0.0014(9) 0.0050(10)
N4 0.014(3) 0.024(4) 0.011(3) 0.000(3) 0.006(3) -0.001(3)
C8 0.030(5) 0.030(6) 0.018(5) -0.003(4) -0.003(4) 0.004(4)
C13 0.019(4) 0.028(5) 0.014(4) -0.006(4) 0.002(4) -0.002(4)
N3 0.011(3) 0.021(4) 0.008(3) -0.002(3) 0.004(3) -0.001(3)
C10 0.015(4) 0.021(5) 0.006(4) 0.001(3) 0.002(3) 0.000(3)
C7 0.011(4) 0.021(5) 0.015(4) -0.002(3) 0.003(3) -0.007(4)
C12 0.022(4) 0.030(5) 0.003(4) 0.002(3) -0.001(3) -0.003(4)
C4 0.031(5) 0.028(6) 0.024(5) -0.006(4) 0.014(4) 0.001(4)
C3 0.014(4) 0.025(5) 0.012(4) -0.001(3) 0.003(3) 0.000(4)
C9 0.028(5) 0.024(5) 0.014(4) 0.010(4) 0.000(4) 0.003(4)
C6 0.022(4) 0.018(5) 0.018(4) 0.005(3) 0.006(4) 0.002(4)
C11 0.020(4) 0.026(5) 0.015(4) 0.004(4) 0.006(4) -0.001(4)
C14 0.020(4) 0.020(5) 0.015(4) -0.001(3) 0.005(3) 0.003(4)
C5 0.030(5) 0.022(5) 0.027(5) 0.001(4) 0.005(4) 0.003(4)
C2 0.027(5) 0.021(5) 0.009(4) 0.000(3) 0.005(4) -0.007(4)
N2 0.025(4) 0.028(5) 0.016(4) -0.004(3) 0.011(3) 0.001(4)
C1 0.029(5) 0.038(6) 0.009(4) -0.004(4) 0.004(4) 0.014(5)
N1 0.060(6) 0.035(6) 0.019(4) 0.006(4) 0.003(4) 0.020(5)

loop_
_geom_angle_atom_site_label_1
_geom_angle_atom_site_label_2
_geom_angle_atom_site_label_3
_geom_angle
_geom_angle_site_symmetry_1
_geom_angle_site_symmetry_3
N4 Pb1 N4 137.7(3) 2_655 .
N4 Pb1 N3 63.6(2) 2_655 2_655
N4 Pb1 N3 81.5(2) . 2_655
N4 Pb1 N3 81.5(2) 2_655 .
N4 Pb1 N3 63.6(2) . .
N3 Pb1 N3 69.3(3) 2_655 .
S1 Pt1 S1 180.0 . 7_556
S1 Pt1 S2 83.37(8) . 7_556
S1 Pt1 S2 96.63(8) 7_556 7_556
S1 Pt1 S2 96.63(8) . .
S1 Pt1 S2 83.37(8) 7_556 .
S2 Pt1 S2 180.0 7_556 .
C2 S2 Pt1 108.7(3) . .
C1 S1 Pt1 104.6(3) . .
C14 N4 C10 117.9(7) . .
C14 N4 Pb1 121.0(6) . .
C10 N4 Pb1 121.1(5) . .
C9 C8 C6 120.8(9) . .
C9 C8 H8 119.6 . .
C6 C8 H8 119.6 . .
C12 C13 C14 119.2(8) . .
C12 C13 H13 120.4 . .
C14 C13 H13 120.4 . .
C3 N3 C7 117.6(7) . .
C3 N3 Pb1 122.8(5) . .
C7 N3 Pb1 119.3(5) . .
N4 C10 C11 123.7(7) . .
N4 C10 C7 117.7(7) . .
C11 C10 C7 118.5(7) . .
N3 C7 C6 123.2(7) . .
N3 C7 C10 117.7(7) . .
C6 C7 C10 119.1(7) . .
C13 C12 C11 120.2(8) . .
C13 C12 H12 119.9 . .
C11 C12 H12 119.9 . .
C5 C4 C3 119.2(8) . .
C5 C4 H4 120.4 . .
C3 C4 H4 120.4 . .
N3 C3 C4 123.6(8) . .
N3 C3 H3 118.2 . .
C4 C3 H3 118.2 . .
C8 C9 C11 121.3(8) . .
C8 C9 H9 119.3 . .
C11 C9 H9 119.3 . .
C7 C6 C8 120.2(8) . .
C7 C6 C5 117.4(8) . .
C8 C6 C5 122.4(8) . .
C9 C11 C10 120.0(7) . .
C9 C11 C12 123.9(8) . .
C10 C11 C12 116.1(8) . .
N4 C14 C13 122.9(8) . .
N4 C14 H14 118.5 . .
C13 C14 H14 118.5 . .
C4 C5 C6 119.0(8) . .
C4 C5 H5 120.5 . .
C6 C5 H5 120.5 . .
N2 C2 S2 174.5(8) . .
N1 C1 S1 176.7(9) . .

loop_
_geom_bond_atom_site_label_1
_geom_bond_atom_site_label_2
_geom_bond_distance
_geom_bond_site_symmetry_2
Pb1 N4 2.577(6) 2_655
Pb1 N4 2.577(6) .
Pb1 N3 2.605(7) 2_655
Pb1 N3 2.605(7) .
Pt1 S1 2.324(2) .
Pt1 S1 2.324(2) 7_556
Pt1 S2 2.326(2) 7_556
Pt1 S2 2.326(2) .
S2 C2 1.693(9) .
S1 C1 1.691(11) .
N4 C14 1.332(10) .
N4 C10 1.349(10) .
C8 C9 1.367(12) .
C8 C6 1.418(12) .
C8 H8 0.9300 .
C13 C12 1.357(13) .
C13 C14 1.409(11) .
C13 H13 0.9300 .
N3 C3 1.324(10) .
N3 C7 1.369(10) .
C10 C11 1.418(11) .
C10 C7 1.465(11) .
C7 C6 1.408(12) .
C12 C11 1.421(11) .
C12 H12 0.9300 .
C4 C5 1.379(12) .
C4 C3 1.405(12) .
C4 H4 0.9300 .
C3 H3 0.9300 .
C9 C11 1.414(13) .
C9 H9 0.9300 .
C6 C5 1.421(12) .
C14 H14 0.9300 .
C5 H5 0.9300 .
C2 N2 1.154(11) .
C1 N1 1.169(13) .
